data_7107660
loop_
_publ_author_name
'You-Dong Song'
'Shi-Kai Tian'

_publ_section_title
;
 A highly enantioselective catalytic Strecker reaction of cyclic
 (Z)-aldimines
;
_journal_name_full Chem.Commun.
_journal_page_first 4899
_journal_paper_doi 10.1039/c2cc31001e
_journal_volume 48
_journal_year 2012
_chemical_absolute_configuration ad
_chemical_formula_sum 'C14 H15 Cl N2'
_chemical_formula_weight 246.73
_chemical_name_systematic
;
?
;
_space_group_IT_number 4
_symmetry_cell_setting monoclinic
_symmetry_space_group_name_Hall 'P 2yb'
_symmetry_space_group_name_H-M 'P 1 21 1'
_atom_sites_solution_hydrogens geom
_atom_sites_solution_primary direct
_atom_sites_solution_secondary difmap
_audit_creation_method SHELXL-97
_cell_angle_alpha 90.00
_cell_angle_beta 98.024(5)
_cell_angle_gamma 90.00
_cell_formula_units_Z 2
_cell_length_a 7.2479(3)
_cell_length_b 7.0711(4)
_cell_length_c 13.0826(6)
_cell_measurement_reflns_used 2600
_cell_measurement_temperature 291(2)
_cell_measurement_theta_max 28.9957
_cell_measurement_theta_min 3.1387
_cell_volume 663.93(6)
_computing_cell_refinement 'CrysAlisPro (Oxford Diffraction Ltd.)'
_computing_data_collection 'CrysAlisPro (Oxford Diffraction Ltd.)'
_computing_data_reduction 'CrysAlisPro (Oxford Diffraction Ltd.)'
_computing_molecular_graphics 'Ortep-3 (L. J. Farrugia, 2001)'
_computing_publication_material SHELXL-97
_computing_structure_refinement 'SHELXL-97 (Sheldrick, 1997)'
_computing_structure_solution 'SHELXS-97 (Sheldrick, 1997)'
_diffrn_ambient_temperature 291(2)
_diffrn_detector_area_resol_mean 15.9149
_diffrn_measured_fraction_theta_full 0.998
_diffrn_measured_fraction_theta_max 0.998
_diffrn_measurement_device_type 'Gemini S Ultra, Oxford Diffraction'
_diffrn_measurement_method '\w scans'
_diffrn_radiation_monochromator graphite
_diffrn_radiation_source 'Enhance (Mo) X-ray Source'
_diffrn_radiation_type MoK\a
_diffrn_radiation_wavelength 0.71073
_diffrn_reflns_av_R_equivalents 0.0243
_diffrn_reflns_av_sigmaI/netI 0.0368
_diffrn_reflns_limit_h_max 9
_diffrn_reflns_limit_h_min -9
_diffrn_reflns_limit_k_max 8
_diffrn_reflns_limit_k_min -8
_diffrn_reflns_limit_l_max 13
_diffrn_reflns_limit_l_min -16
_diffrn_reflns_number 6023
_diffrn_reflns_theta_full 26.37
_diffrn_reflns_theta_max 26.37
_diffrn_reflns_theta_min 3.15
_exptl_absorpt_coefficient_mu 0.267
_exptl_absorpt_correction_T_max 0.9217
_exptl_absorpt_correction_T_min 0.8960
_exptl_absorpt_correction_type multi-scan
_exptl_absorpt_process_details
;
CrysAlisPro, Oxford Diffraction Ltd.,
Version 1.171.34.44 (release 25-10-2010 CrysAlis171 .NET)
(compiled Oct 25 2010,18:11:34)
Empirical absorption correction using spherical harmonics,
implemented in SCALE3 ABSPACK scaling algorithm.
;
_exptl_crystal_density_diffrn 1.234
_exptl_crystal_density_method 'not measured'
_exptl_crystal_F_000 260
_exptl_crystal_size_max 0.42
_exptl_crystal_size_mid 0.36
_exptl_crystal_size_min 0.31
_refine_diff_density_max 0.231
_refine_diff_density_min -0.272
_refine_diff_density_rms 0.029
_refine_ls_abs_structure_details 'Flack H D (1983), Acta Cryst. A39, 876-881'
_refine_ls_abs_structure_Flack 0.01(9)
_refine_ls_extinction_method none
_refine_ls_goodness_of_fit_ref 1.024
_refine_ls_hydrogen_treatment mixed
_refine_ls_matrix_type full
_refine_ls_number_parameters 158
_refine_ls_number_reflns 2686
_refine_ls_number_restraints 2
_refine_ls_restrained_S_all 1.024
_refine_ls_R_factor_all 0.0640
_refine_ls_R_factor_gt 0.0460
_refine_ls_shift/su_max 0.000
_refine_ls_shift/su_mean 0.000
_refine_ls_structure_factor_coef Fsqd
_refine_ls_weighting_details 'calc w=1/[\s^2^(Fo^2^)+(0.0316P)^2^+0.1478P] where P=(Fo^2^+2Fc^2^)/3'
_refine_ls_weighting_scheme calc
_refine_ls_wR_factor_gt 0.0895
_refine_ls_wR_factor_ref 0.0981
_reflns_number_gt 2085
_reflns_number_total 2686
_reflns_threshold_expression >2sigma(I)
_cod_data_source_file c2cc31001e.txt
_cod_data_source_block 110726
_cod_original_sg_symbol_H-M 'P 21'
_cod_database_code 7107660

loop_
_symmetry_equiv_pos_as_xyz
'x, y, z'
'-x, y+1/2, -z'

loop_
_atom_site_label
_atom_site_type_symbol
_atom_site_fract_x
_atom_site_fract_y
_atom_site_fract_z
_atom_site_U_iso_or_equiv
_atom_site_adp_type
_atom_site_occupancy
_atom_site_symmetry_multiplicity
_atom_site_calc_flag
_atom_site_refinement_flags
Cl1 Cl 1.29485(11) 0.21151(19) 0.54994(6) 0.1078(4) Uani 1 1 d .
N1 N 0.8674(3) -0.1218(3) 0.18087(17) 0.0561(6) Uani 1 1 d D
C3 C 0.9339(3) 0.1177(3) 0.29725(17) 0.0418(5) Uani 1 1 d .
C8 C 0.7666(3) 0.1857(3) 0.22263(16) 0.0414(5) Uani 1 1 d .
C7 C 0.7822(4) 0.0472(4) 0.13101(18) 0.0488(6) Uani 1 1 d .
H7 H 0.6576 0.0171 0.0955 0.059 Uiso 1 1 calc R
C9 C 0.5868(3) 0.1420(4) 0.26862(18) 0.0541(7) Uani 1 1 d .
H9A H 0.5778 0.0065 0.2784 0.065 Uiso 1 1 calc R
H9B H 0.5941 0.2014 0.3359 0.065 Uiso 1 1 calc R
C4 C 0.9850(3) -0.0620(4) 0.26903(19) 0.0488(6) Uani 1 1 d .
N2 N 0.9890(4) 0.1769(4) -0.00161(19) 0.0790(7) Uani 1 1 d .
C2 C 1.0257(3) 0.2027(4) 0.38453(17) 0.0522(6) Uani 1 1 d .
H2 H 0.9913 0.3222 0.4049 0.063 Uiso 1 1 calc R
C5 C 1.1274(4) -0.1601(4) 0.3273(3) 0.0677(8) Uani 1 1 d .
H5 H 1.1594 -0.2814 0.3088 0.081 Uiso 1 1 calc R
C10 C 0.4113(3) 0.2106(5) 0.2008(2) 0.0730(9) Uani 1 1 d .
H10A H 0.3925 0.1368 0.1377 0.088 Uiso 1 1 calc R
H10B H 0.3045 0.1910 0.2367 0.088 Uiso 1 1 calc R
C14 C 0.8982(4) 0.1244(4) 0.05645(19) 0.0566(7) Uani 1 1 d .
C13 C 0.7728(4) 0.3949(4) 0.1936(2) 0.0530(6) Uani 1 1 d .
H13A H 0.7873 0.4706 0.2561 0.064 Uiso 1 1 calc R
H13B H 0.8803 0.4174 0.1587 0.064 Uiso 1 1 calc R
C1 C 1.1712(4) 0.1045(5) 0.4412(2) 0.0656(8) Uani 1 1 d .
C12 C 0.5967(4) 0.4573(5) 0.1236(3) 0.0738(9) Uani 1 1 d .
H12B H 0.6041 0.5915 0.1093 0.089 Uiso 1 1 calc R
H12A H 0.5876 0.3900 0.0585 0.089 Uiso 1 1 calc R
C6 C 1.2215(4) -0.0724(5) 0.4143(2) 0.0740(9) Uani 1 1 d .
H6 H 1.3191 -0.1346 0.4544 0.089 Uiso 1 1 calc R
C11 C 0.4245(4) 0.4182(6) 0.1741(3) 0.0889(11) Uani 1 1 d .
H11B H 0.4291 0.4934 0.2364 0.107 Uiso 1 1 calc R
H11A H 0.3144 0.4550 0.1275 0.107 Uiso 1 1 calc R
H1 H 0.911(4) -0.199(3) 0.1378(18) 0.066(9) Uiso 1 1 d D

loop_
_atom_site_aniso_label
_atom_site_aniso_U_11
_atom_site_aniso_U_22
_atom_site_aniso_U_33
_atom_site_aniso_U_23
_atom_site_aniso_U_13
_atom_site_aniso_U_12
Cl1 0.0631(4) 0.1931(11) 0.0612(4) -0.0140(6) -0.0121(4) -0.0107(6)
N1 0.0788(16) 0.0435(13) 0.0500(13) -0.0066(11) 0.0226(12) -0.0069(11)
C3 0.0382(11) 0.0511(14) 0.0384(11) 0.0008(11) 0.0135(10) -0.0019(10)
C8 0.0371(11) 0.0488(14) 0.0389(11) -0.0030(11) 0.0071(9) -0.0045(11)
C7 0.0524(15) 0.0538(15) 0.0411(13) -0.0021(11) 0.0104(11) -0.0159(12)
C9 0.0425(12) 0.0721(18) 0.0492(13) 0.0063(13) 0.0119(11) -0.0002(12)
C4 0.0505(14) 0.0526(16) 0.0474(15) 0.0057(12) 0.0218(12) 0.0006(12)
N2 0.1106(19) 0.0736(19) 0.0605(14) 0.0034(13) 0.0389(14) -0.0086(15)
C2 0.0422(12) 0.0705(17) 0.0452(12) -0.0077(13) 0.0106(10) -0.0023(13)
C5 0.0680(19) 0.0625(19) 0.079(2) 0.0208(16) 0.0321(17) 0.0223(15)
C10 0.0383(13) 0.108(3) 0.0720(17) 0.0143(19) 0.0069(12) -0.0009(16)
C14 0.0732(18) 0.0586(16) 0.0400(12) -0.0028(13) 0.0152(13) -0.0105(14)
C13 0.0530(15) 0.0473(15) 0.0573(16) 0.0000(13) 0.0030(12) -0.0033(12)
C1 0.0402(14) 0.112(3) 0.0453(14) 0.0025(17) 0.0086(12) -0.0023(16)
C12 0.0708(19) 0.0614(18) 0.084(2) 0.0171(16) -0.0062(17) 0.0043(15)
C6 0.0489(16) 0.110(3) 0.065(2) 0.026(2) 0.0157(15) 0.0197(18)
C11 0.0543(19) 0.110(3) 0.099(3) 0.021(2) -0.0010(17) 0.027(2)

loop_
_atom_type_symbol
_atom_type_description
_atom_type_scat_dispersion_real
_atom_type_scat_dispersion_imag
_atom_type_scat_source
C C 0.0033 0.0016 'International Tables Vol C Tables 4.2.6.8 and 6.1.1.4'
H H 0.0000 0.0000 'International Tables Vol C Tables 4.2.6.8 and 6.1.1.4'
N N 0.0061 0.0033 'International Tables Vol C Tables 4.2.6.8 and 6.1.1.4'
Cl Cl 0.1484 0.1585 'International Tables Vol C Tables 4.2.6.8 and 6.1.1.4'

loop_
_geom_angle_atom_site_label_1
_geom_angle_atom_site_label_2
_geom_angle_atom_site_label_3
_geom_angle
C4 N1 C7 107.0(2)
C4 N1 H1 119.2(18)
C7 N1 H1 112.9(18)
C2 C3 C4 120.3(2)
C2 C3 C8 130.0(2)
C4 C3 C8 109.65(19)
C3 C8 C13 114.55(18)
C3 C8 C9 109.08(18)
C13 C8 C9 110.3(2)
C3 C8 C7 99.04(18)
C13 C8 C7 114.07(19)
C9 C8 C7 109.21(19)
N1 C7 C14 110.7(2)
N1 C7 C8 104.01(18)
C14 C7 C8 112.52(19)
N1 C7 H7 109.8
C14 C7 H7 109.8
C8 C7 H7 109.8
C10 C9 C8 113.0(2)
C10 C9 H9A 109.0
C8 C9 H9A 109.0
C10 C9 H9B 109.0
C8 C9 H9B 109.0
H9A C9 H9B 107.8
C5 C4 C3 121.3(2)
C5 C4 N1 128.7(3)
C3 C4 N1 110.0(2)
C3 C2 C1 117.9(3)
C3 C2 H2 121.1
C1 C2 H2 121.1
C4 C5 C6 118.2(3)
C4 C5 H5 120.9
C6 C5 H5 120.9
C11 C10 C9 111.6(2)
C11 C10 H10A 109.3
C9 C10 H10A 109.3
C11 C10 H10B 109.3
C9 C10 H10B 109.3
H10A C10 H10B 108.0
N2 C14 C7 177.4(3)
C12 C13 C8 112.1(2)
C12 C13 H13A 109.2
C8 C13 H13A 109.2
C12 C13 H13B 109.2
C8 C13 H13B 109.2
H13A C13 H13B 107.9
C6 C1 C2 122.2(3)
C6 C1 Cl1 118.9(2)
C2 C1 Cl1 118.9(3)
C11 C12 C13 110.8(2)
C11 C12 H12B 109.5
C13 C12 H12B 109.5
C11 C12 H12A 109.5
C13 C12 H12A 109.5
H12B C12 H12A 108.1
C1 C6 C5 120.2(3)
C1 C6 H6 119.9
C5 C6 H6 119.9
C10 C11 C12 111.1(3)
C10 C11 H11B 109.4
C12 C11 H11B 109.4
C10 C11 H11A 109.4
C12 C11 H11A 109.4
H11B C11 H11A 108.0

loop_
_geom_bond_atom_site_label_1
_geom_bond_atom_site_label_2
_geom_bond_distance
Cl1 C1 1.745(3)
N1 C4 1.400(3)
N1 C7 1.457(3)
N1 H1 0.871(17)
C3 C2 1.377(3)
C3 C4 1.388(3)
C3 C8 1.524(3)
C8 C13 1.529(4)
C8 C9 1.541(3)
C8 C7 1.564(3)
C7 C14 1.478(4)
C7 H7 0.9800
C9 C10 1.525(3)
C9 H9A 0.9700
C9 H9B 0.9700
C4 C5 1.382(4)
N2 C14 1.135(3)
C2 C1 1.388(4)
C2 H2 0.9300
C5 C6 1.389(4)
C5 H5 0.9300
C10 C11 1.515(5)
C10 H10A 0.9700
C10 H10B 0.9700
C13 C12 1.529(4)
C13 H13A 0.9700
C13 H13B 0.9700
C1 C6 1.363(4)
C12 C11 1.516(4)
C12 H12B 0.9700
C12 H12A 0.9700
C6 H6 0.9300
C11 H11B 0.9700
C11 H11A 0.9700

loop_
_geom_hbond_atom_site_label_D
_geom_hbond_atom_site_label_H
_geom_hbond_atom_site_label_A
_geom_hbond_distance_DH
_geom_hbond_distance_HA
_geom_hbond_distance_DA
_geom_hbond_angle_DHA
_geom_hbond_site_symmetry_A
N1 H1 N2 0.871(17) 2.200(19) 3.048(3) 164(3) 2_745

loop_
_geom_torsion_atom_site_label_1
_geom_torsion_atom_site_label_2
_geom_torsion_atom_site_label_3
_geom_torsion_atom_site_label_4
_geom_torsion
C2 C3 C8 C13 42.8(3)
C4 C3 C8 C13 -140.6(2)
C2 C3 C8 C9 -81.4(3)
C4 C3 C8 C9 95.3(2)
C2 C3 C8 C7 164.6(2)
C4 C3 C8 C7 -18.8(2)
C4 N1 C7 C14 89.5(2)
C4 N1 C7 C8 -31.6(3)
C3 C8 C7 N1 29.6(2)
C13 C8 C7 N1 151.8(2)
C9 C8 C7 N1 -84.3(2)
C3 C8 C7 C14 -90.3(2)
C13 C8 C7 C14 31.9(3)
C9 C8 C7 C14 155.8(2)
C3 C8 C9 C10 178.2(2)
C13 C8 C9 C10 51.6(3)
C7 C8 C9 C10 -74.6(3)
C2 C3 C4 C5 0.3(3)
C8 C3 C4 C5 -176.7(2)
C2 C3 C4 N1 177.4(2)
C8 C3 C4 N1 0.4(3)
C7 N1 C4 C5 -162.9(3)
C7 N1 C4 C3 20.2(3)
C4 C3 C2 C1 1.1(3)
C8 C3 C2 C1 177.4(2)
C3 C4 C5 C6 -1.3(4)
N1 C4 C5 C6 -177.9(3)
C8 C9 C10 C11 -53.2(3)
N1 C7 C14 N2 35(6)
C8 C7 C14 N2 151(6)
C3 C8 C13 C12 -176.8(2)
C9 C8 C13 C12 -53.3(3)
C7 C8 C13 C12 70.1(3)
C3 C2 C1 C6 -1.6(4)
C3 C2 C1 Cl1 178.08(19)
C8 C13 C12 C11 56.9(3)
C2 C1 C6 C5 0.6(4)
Cl1 C1 C6 C5 -179.1(2)
C4 C5 C6 C1 0.9(4)
C9 C10 C11 C12 55.5(4)
C13 C12 C11 C10 -57.3(4)
